data_4106939
loop_
_publ_author_name
'Achim Bruch'
'Roland Fr\"ohlich'
'Stefan Grimme'
'Armido Studer'
'Dennis P. Curran'

_publ_section_title
;
 One Product, Two Pathways: Initially Divergent Radical Reactions
 Reconverge To Form a Single Product in High Yield
;
_journal_name_full 'Journal of the American Chemical Society'
_journal_page_first 16270
_journal_page_last 16276
_journal_paper_doi 10.1021/ja2070347
_journal_volume 133
_journal_year 2011
_chemical_formula_sum 'C15 H18 I N O'
_chemical_formula_weight 355.20
_chemical_name_systematic
; 
 ? 
;
_space_group_IT_number 2
_symmetry_cell_setting triclinic
_symmetry_space_group_name_Hall '-P 1'
_symmetry_space_group_name_H-M 'P -1'
_atom_sites_solution_hydrogens geom
_atom_sites_solution_primary direct
_atom_sites_solution_secondary difmap
_audit_creation_method SHELXL-97
_cell_angle_alpha 114.065(2)
_cell_angle_beta 93.810(2)
_cell_angle_gamma 97.318(1)
_cell_formula_units_Z 2
_cell_length_a 8.7052(2)
_cell_length_b 9.0837(2)
_cell_length_c 9.9412(3)
_cell_measurement_reflns_used 1337
_cell_measurement_temperature 223(2)
_cell_measurement_theta_max 27.88
_cell_measurement_theta_min 4.08
_cell_volume 705.82(3)
_computing_cell_refinement 'Collect (NOnius B.V., 1998)'
_computing_data_collection 'Collect (Nonius B.V., 1998)'
_computing_data_reduction 'Denzo-SMN (Otwinowski & Minor, 1997)'
_computing_molecular_graphics 'XP (BrukerAXS, 2000)'
_computing_publication_material 'SHELXL-97 (Sheldrick, 1997)'
_computing_structure_refinement 'SHELXL-97 (Sheldrick, 1997)'
_computing_structure_solution 'SHELXS-97 (Sheldrick, 1990)'
_diffrn_ambient_temperature 223(2)
_diffrn_measured_fraction_theta_full 0.884
_diffrn_measured_fraction_theta_max 0.884
_diffrn_measurement_device_type 'Nonius KappaCCD APEXII'
_diffrn_measurement_method '\w and \f scans'
_diffrn_radiation_monochromator 'Montel mirror'
_diffrn_radiation_source 'rotating anode Nonius Fr591'
_diffrn_radiation_type MoK\a
_diffrn_radiation_wavelength 0.71073
_diffrn_reflns_av_R_equivalents 0.041
_diffrn_reflns_av_sigmaI/netI 0.0286
_diffrn_reflns_limit_h_max 11
_diffrn_reflns_limit_h_min -11
_diffrn_reflns_limit_k_max 11
_diffrn_reflns_limit_k_min -12
_diffrn_reflns_limit_l_max 12
_diffrn_reflns_limit_l_min -13
_diffrn_reflns_number 5154
_diffrn_reflns_theta_full 28.11
_diffrn_reflns_theta_max 28.11
_diffrn_reflns_theta_min 4.76
_exptl_absorpt_coefficient_mu 2.257
_exptl_absorpt_correction_T_max 0.8058
_exptl_absorpt_correction_T_min 0.5508
_exptl_absorpt_correction_type multi-scan
_exptl_absorpt_process_details 'Denzo (otwinowski, Borek, Majewski & Minor, 2003)'
_exptl_crystal_colour colourless
_exptl_crystal_density_diffrn 1.671
_exptl_crystal_description plate
_exptl_crystal_F_000 352
_exptl_crystal_size_max 0.30
_exptl_crystal_size_mid 0.20
_exptl_crystal_size_min 0.10
_refine_diff_density_max 0.553
_refine_diff_density_min -0.710
_refine_diff_density_rms 0.108
_refine_ls_extinction_method none
_refine_ls_goodness_of_fit_ref 1.075
_refine_ls_hydrogen_treatment constr
_refine_ls_matrix_type full
_refine_ls_number_parameters 165
_refine_ls_number_reflns 3039
_refine_ls_number_restraints 0
_refine_ls_restrained_S_all 1.075
_refine_ls_R_factor_all 0.0481
_refine_ls_R_factor_gt 0.0477
_refine_ls_shift/su_max 0.000
_refine_ls_shift/su_mean 0.000
_refine_ls_structure_factor_coef Fsqd
_refine_ls_weighting_details 'calc w=1/[\s^2^(Fo^2^)+(0.0316P)^2^+3.7181P] where P=(Fo^2^+2Fc^2^)/3'
_refine_ls_weighting_scheme calc
_refine_ls_wR_factor_gt 0.1305
_refine_ls_wR_factor_ref 0.1308
_reflns_number_gt 3010
_reflns_number_total 3039
_reflns_threshold_expression >2sigma(I)
_cod_data_source_file ja2070347_si_004.cif
_cod_data_source_block stu6104
_cod_database_code 4106939

loop_
_symmetry_equiv_pos_as_xyz
'x, y, z'
'-x, -y, -z'

loop_
_atom_site_label
_atom_site_type_symbol
_atom_site_fract_x
_atom_site_fract_y
_atom_site_fract_z
_atom_site_U_iso_or_equiv
_atom_site_adp_type
_atom_site_occupancy
_atom_site_symmetry_multiplicity
_atom_site_calc_flag
_atom_site_refinement_flags
I1 I 0.40802(4) 0.02973(4) 0.18209(4) 0.04453(16) Uani 1 1 d .
O1 O 0.1492(5) 0.2271(4) 0.3519(4) 0.0428(8) Uani 1 1 d .
N1 N 0.0121(4) -0.0305(5) 0.2360(5) 0.0321(8) Uani 1 1 d .
C1 C 0.1211(5) -0.1056(5) 0.2892(5) 0.0283(8) Uani 1 1 d .
C2 C 0.2808(5) -0.0904(5) 0.2923(5) 0.0323(9) Uani 1 1 d .
C3 C 0.3610(5) -0.1787(6) 0.3529(5) 0.0327(9) Uani 1 1 d .
H3 H 0.4707 -0.1619 0.3631 0.039 Uiso 1 1 calc R
C4 C 0.2822(6) -0.2905(6) 0.3985(5) 0.0333(9) Uani 1 1 d .
C5 C 0.1190(5) -0.3107(6) 0.3858(5) 0.0313(9) Uani 1 1 d .
H5 H 0.0631 -0.3870 0.4137 0.038 Uiso 1 1 calc R
C6 C 0.0398(5) -0.2193(5) 0.3325(5) 0.0271(8) Uani 1 1 d .
C7 C -0.1332(5) -0.2165(6) 0.3100(5) 0.0300(8) Uani 1 1 d .
H7 H -0.1611 -0.1380 0.4046 0.036 Uiso 1 1 calc R
C8 C -0.2437(6) -0.3801(6) 0.2633(6) 0.0390(10) Uani 1 1 d .
H8A H -0.2115 -0.4338 0.3257 0.047 Uiso 1 1 calc R
H8B H -0.3499 -0.3587 0.2803 0.047 Uiso 1 1 calc R
C9 C -0.2452(7) -0.4951(6) 0.1008(7) 0.0461(13) Uani 1 1 d .
H9A H -0.1426 -0.5284 0.0856 0.055 Uiso 1 1 calc R
H9B H -0.3231 -0.5936 0.0746 0.055 Uiso 1 1 calc R
C10 C -0.2832(7) -0.4124(7) 0.0017(6) 0.0474(13) Uani 1 1 d .
H10A H -0.3848 -0.3769 0.0180 0.057 Uiso 1 1 calc R
H10B H -0.2895 -0.4896 -0.1026 0.057 Uiso 1 1 calc R
C11 C -0.1571(6) -0.2650(7) 0.0360(5) 0.0381(10) Uani 1 1 d .
H11A H -0.1823 -0.2123 -0.0294 0.046 Uiso 1 1 calc R
H11B H -0.0569 -0.3021 0.0152 0.046 Uiso 1 1 calc R
C12 C -0.1416(5) -0.1402(5) 0.1976(5) 0.0293(8) Uani 1 1 d .
H12 H -0.2277 -0.0758 0.2127 0.035 Uiso 1 1 calc R
C13 C 0.3699(7) -0.3925(7) 0.4522(6) 0.0430(11) Uani 1 1 d .
H13A H 0.3474 -0.5055 0.3793 0.065 Uiso 1 1 calc R
H13B H 0.3378 -0.3855 0.5459 0.065 Uiso 1 1 calc R
H13C H 0.4811 -0.3524 0.4660 0.065 Uiso 1 1 calc R
C14 C 0.0307(6) 0.1355(5) 0.2770(5) 0.0312(9) Uani 1 1 d .
C15 C -0.1008(7) 0.1963(6) 0.2209(6) 0.0406(11) Uani 1 1 d .
H15A H -0.0656 0.3073 0.2334 0.061 Uiso 1 1 calc R
H15B H -0.1878 0.1945 0.2766 0.061 Uiso 1 1 calc R
H15C H -0.1339 0.1263 0.1164 0.061 Uiso 1 1 calc R

loop_
_atom_site_aniso_label
_atom_site_aniso_U_11
_atom_site_aniso_U_22
_atom_site_aniso_U_33
_atom_site_aniso_U_23
_atom_site_aniso_U_13
_atom_site_aniso_U_12
I1 0.0356(2) 0.0506(2) 0.0541(2) 0.02978(18) 0.00817(15) 0.00236(14)
O1 0.047(2) 0.0283(16) 0.052(2) 0.0181(15) 0.0018(17) 0.0028(14)
N1 0.0253(17) 0.0276(18) 0.047(2) 0.0190(16) 0.0026(16) 0.0060(14)
C1 0.029(2) 0.0251(19) 0.033(2) 0.0141(16) 0.0042(16) 0.0066(15)
C2 0.028(2) 0.030(2) 0.041(2) 0.0187(19) 0.0016(18) 0.0010(16)
C3 0.025(2) 0.033(2) 0.039(2) 0.0144(18) -0.0003(17) 0.0067(16)
C4 0.036(2) 0.034(2) 0.032(2) 0.0142(18) 0.0022(18) 0.0128(18)
C5 0.033(2) 0.032(2) 0.033(2) 0.0182(18) 0.0062(17) 0.0053(17)
C6 0.028(2) 0.0280(19) 0.0258(18) 0.0112(16) 0.0054(15) 0.0048(15)
C7 0.026(2) 0.034(2) 0.032(2) 0.0140(17) 0.0092(16) 0.0098(16)
C8 0.027(2) 0.041(2) 0.056(3) 0.027(2) 0.010(2) 0.0045(18)
C9 0.038(3) 0.029(2) 0.065(3) 0.016(2) -0.003(2) 0.0028(19)
C10 0.046(3) 0.040(3) 0.042(3) 0.007(2) -0.009(2) 0.002(2)
C11 0.038(2) 0.046(3) 0.032(2) 0.018(2) 0.0018(19) 0.008(2)
C12 0.0250(19) 0.0281(19) 0.038(2) 0.0162(17) 0.0041(16) 0.0083(15)
C13 0.045(3) 0.047(3) 0.050(3) 0.031(2) 0.003(2) 0.016(2)
C14 0.040(2) 0.027(2) 0.033(2) 0.0171(17) 0.0106(18) 0.0095(17)
C15 0.046(3) 0.037(2) 0.050(3) 0.027(2) 0.013(2) 0.015(2)

loop_
_atom_type_symbol
_atom_type_description
_atom_type_scat_dispersion_real
_atom_type_scat_dispersion_imag
_atom_type_scat_source
C C 0.0033 0.0016 'International Tables Vol C Tables 4.2.6.8 and 6.1.1.4'
H H 0.0000 0.0000 'International Tables Vol C Tables 4.2.6.8 and 6.1.1.4'
N N 0.0061 0.0033 'International Tables Vol C Tables 4.2.6.8 and 6.1.1.4'
O O 0.0106 0.0060 'International Tables Vol C Tables 4.2.6.8 and 6.1.1.4'
I I -0.4742 1.8119 'International Tables Vol C Tables 4.2.6.8 and 6.1.1.4'

loop_
_geom_angle_atom_site_label_1
_geom_angle_atom_site_label_2
_geom_angle_atom_site_label_3
_geom_angle
C14 N1 C1 123.0(4)
C14 N1 C12 124.4(4)
C1 N1 C12 106.6(3)
C2 C1 C6 120.0(4)
C2 C1 N1 130.4(4)
C6 C1 N1 109.4(4)
C1 C2 C3 118.6(4)
C1 C2 I1 123.2(3)
C3 C2 I1 117.4(3)
C4 C3 C2 121.8(4)
C4 C3 H3 119.1
C2 C3 H3 119.1
C3 C4 C5 118.2(4)
C3 C4 C13 120.7(4)
C5 C4 C13 121.0(5)
C6 C5 C4 120.4(4)
C6 C5 H5 119.8
C4 C5 H5 119.8
C5 C6 C1 120.7(4)
C5 C6 C7 130.6(4)
C1 C6 C7 108.7(4)
C6 C7 C8 116.6(4)
C6 C7 C12 101.7(3)
C8 C7 C12 114.7(4)
C6 C7 H7 107.8
C8 C7 H7 107.8
C12 C7 H7 107.8
C9 C8 C7 112.7(4)
C9 C8 H8A 109.1
C7 C8 H8A 109.1
C9 C8 H8B 109.1
C7 C8 H8B 109.1
H8A C8 H8B 107.8
C10 C9 C8 110.6(4)
C10 C9 H9A 109.5
C8 C9 H9A 109.5
C10 C9 H9B 109.5
C8 C9 H9B 109.5
H9A C9 H9B 108.1
C9 C10 C11 109.6(4)
C9 C10 H10A 109.7
C11 C10 H10A 109.7
C9 C10 H10B 109.7
C11 C10 H10B 109.7
H10A C10 H10B 108.2
C10 C11 C12 112.2(4)
C10 C11 H11A 109.2
C12 C11 H11A 109.2
C10 C11 H11B 109.2
C12 C11 H11B 109.2
H11A C11 H11B 107.9
N1 C12 C11 109.0(4)
N1 C12 C7 102.7(4)
C11 C12 C7 113.6(4)
N1 C12 H12 110.4
C11 C12 H12 110.4
C7 C12 H12 110.4
C4 C13 H13A 109.5
C4 C13 H13B 109.5
H13A C13 H13B 109.5
C4 C13 H13C 109.5
H13A C13 H13C 109.5
H13B C13 H13C 109.5
O1 C14 N1 121.6(4)
O1 C14 C15 122.1(4)
N1 C14 C15 116.3(4)
C14 C15 H15A 109.5
C14 C15 H15B 109.5
H15A C15 H15B 109.5
C14 C15 H15C 109.5
H15A C15 H15C 109.5
H15B C15 H15C 109.5

loop_
_geom_bond_atom_site_label_1
_geom_bond_atom_site_label_2
_geom_bond_distance
I1 C2 2.109(5)
O1 C14 1.218(6)
N1 C14 1.376(6)
N1 C1 1.427(5)
N1 C12 1.487(6)
C1 C2 1.377(6)
C1 C6 1.404(6)
C2 C3 1.405(6)
C3 C4 1.395(7)
C3 H3 0.9400
C4 C5 1.399(7)
C4 C13 1.502(6)
C5 C6 1.378(6)
C5 H5 0.9400
C6 C7 1.513(6)
C7 C8 1.537(7)
C7 C12 1.540(6)
C7 H7 0.9900
C8 C9 1.522(8)
C8 H8A 0.9800
C8 H8B 0.9800
C9 C10 1.506(8)
C9 H9A 0.9800
C9 H9B 0.9800
C10 C11 1.522(8)
C10 H10A 0.9800
C10 H10B 0.9800
C11 C12 1.527(7)
C11 H11A 0.9800
C11 H11B 0.9800
C12 H12 0.9900
C13 H13A 0.9700
C13 H13B 0.9700
C13 H13C 0.9700
C14 C15 1.501(7)
C15 H15A 0.9700
C15 H15B 0.9700
C15 H15C 0.9700

loop_
_geom_torsion_atom_site_label_1
_geom_torsion_atom_site_label_2
_geom_torsion_atom_site_label_3
_geom_torsion_atom_site_label_4
_geom_torsion
C14 N1 C1 C2 -50.8(7)
C12 N1 C1 C2 155.4(5)
C14 N1 C1 C6 134.4(4)
C12 N1 C1 C6 -19.4(5)
C6 C1 C2 C3 -6.1(7)
N1 C1 C2 C3 179.5(4)
C6 C1 C2 I1 164.3(3)
N1 C1 C2 I1 -10.1(7)
C1 C2 C3 C4 5.3(7)
I1 C2 C3 C4 -165.7(4)
C2 C3 C4 C5 -1.5(7)
C2 C3 C4 C13 175.4(5)
C3 C4 C5 C6 -1.4(7)
C13 C4 C5 C6 -178.2(4)
C4 C5 C6 C1 0.5(7)
C4 C5 C6 C7 -179.2(4)
C2 C1 C6 C5 3.4(7)
N1 C1 C6 C5 178.8(4)
C2 C1 C6 C7 -176.9(4)
N1 C1 C6 C7 -1.4(5)
C5 C6 C7 C8 -34.2(7)
C1 C6 C7 C8 146.1(4)
C5 C6 C7 C12 -159.8(5)
C1 C6 C7 C12 20.5(4)
C6 C7 C8 C9 -75.2(5)
C12 C7 C8 C9 43.5(5)
C7 C8 C9 C10 -54.8(6)
C8 C9 C10 C11 62.5(6)
C9 C10 C11 C12 -59.3(6)
C14 N1 C12 C11 117.4(5)
C1 N1 C12 C11 -89.2(4)
C14 N1 C12 C7 -121.8(4)
C1 N1 C12 C7 31.5(4)
C10 C11 C12 N1 161.7(4)
C10 C11 C12 C7 47.9(6)
C6 C7 C12 N1 -30.8(4)
C8 C7 C12 N1 -157.6(4)
C6 C7 C12 C11 86.7(4)
C8 C7 C12 C11 -40.1(5)
C1 N1 C14 O1 6.5(7)
C12 N1 C14 O1 155.7(5)
C1 N1 C14 C15 -175.2(4)
C12 N1 C14 C15 -26.0(6)
